data_7714971
loop_
_publ_author_name
'Pan, Tian-Yu'
'Wen, Wei-Yang'
'Ma, Wen'
'Zheng, Shou-Tian'
'Feng, Mei-Ling'
'Huang, Xiao-Ying'

_publ_section_title
;
 New group IIIA metal phosphate-oxalates containing dimethylammonium
 cations with proton conductivity.
;
_journal_issue 5
_journal_name_full 'Dalton transactions (Cambridge, England : 2003)'
_journal_page_first 2318
_journal_page_last 2323
_journal_paper_doi 10.1039/d3dt03368f
_journal_volume 53
_journal_year 2024
_chemical_formula_moiety 'C2 H6 Al2 O20 P4, 2(C2 H8 N)'
_chemical_formula_sum 'C6 H22 Al2 N2 O20 P4'
_chemical_formula_weight 620.09
_space_group_crystal_system monoclinic
_space_group_IT_number 14
_space_group_name_Hall '-P 2ybc'
_space_group_name_H-M_alt 'P 1 21/c 1'
_atom_sites_solution_hydrogens mixed
_audit_creation_date 2023-09-26
_audit_creation_method
;
Olex2 1.5
(compiled 2022.04.07 svn.rca3783a0 for OlexSys, GUI svn.r6498)
;
_audit_update_record
;
2023-09-29 deposited with the CCDC.	2023-12-26 downloaded from the CCDC.
;
_cell_angle_alpha 90
_cell_angle_beta 93.861(15)
_cell_angle_gamma 90
_cell_formula_units_Z 2
_cell_length_a 8.6163(14)
_cell_length_b 9.7354(17)
_cell_length_c 12.3722(18)
_cell_measurement_reflns_used 1860
_cell_measurement_temperature 292(2)
_cell_measurement_theta_max 28.7940
_cell_measurement_theta_min 3.2820
_cell_volume 1035.5(3)
_computing_molecular_graphics 'Olex2 1.5 (Dolomanov et al., 2009)'
_computing_publication_material 'Olex2 1.5 (Dolomanov et al., 2009)'
_computing_structure_refinement 'SHELXL-2018/3 (Sheldrick, 2018)'
_diffrn_ambient_temperature 292(2)
_diffrn_measured_fraction_theta_full 0.999
_diffrn_measured_fraction_theta_max 0.843
_diffrn_measurement_device_type 'SuperNova, Dual, Cu at home/near, Atlas'
_diffrn_radiation_type MoK\a
_diffrn_radiation_wavelength 0.71073
_diffrn_reflns_av_R_equivalents 0.0431
_diffrn_reflns_av_unetI/netI 0.0656
_diffrn_reflns_Laue_measured_fraction_full 0.999
_diffrn_reflns_Laue_measured_fraction_max 0.843
_diffrn_reflns_limit_h_max 12
_diffrn_reflns_limit_h_min -8
_diffrn_reflns_limit_k_max 10
_diffrn_reflns_limit_k_min -13
_diffrn_reflns_limit_l_max 13
_diffrn_reflns_limit_l_min -17
_diffrn_reflns_number 5714
_diffrn_reflns_point_group_measured_fraction_full 0.999
_diffrn_reflns_point_group_measured_fraction_max 0.843
_diffrn_reflns_theta_full 25.242
_diffrn_reflns_theta_max 29.816
_diffrn_reflns_theta_min 2.369
_exptl_absorpt_coefficient_mu 0.554
_exptl_absorpt_correction_T_max 1.00000
_exptl_absorpt_correction_T_min 0.71253
_exptl_absorpt_correction_type multi-scan
_exptl_absorpt_process_details
;
CrysAlisPro 1.171.42.90a (Rigaku Oxford Diffraction, 2023)
Empirical absorption correction using spherical harmonics,
implemented in SCALE3 ABSPACK scaling algorithm.
;
_exptl_crystal_colour 'clear colourless'
_exptl_crystal_density_diffrn 1.989
_exptl_crystal_density_method 'not measured'
_exptl_crystal_description block
_exptl_crystal_F_000 636
_exptl_crystal_size_max 0.06
_exptl_crystal_size_mid 0.04
_exptl_crystal_size_min 0.03
_refine_diff_density_max 0.572
_refine_diff_density_min -0.522
_refine_diff_density_rms 0.108
_refine_ls_extinction_method none
_refine_ls_goodness_of_fit_ref 1.022
_refine_ls_hydrogen_treatment mixed
_refine_ls_matrix_type full
_refine_ls_number_parameters 165
_refine_ls_number_reflns 2509
_refine_ls_number_restraints 2
_refine_ls_restrained_S_all 1.022
_refine_ls_R_factor_all 0.0731
_refine_ls_R_factor_gt 0.0450
_refine_ls_shift/su_max 0.000
_refine_ls_shift/su_mean 0.000
_refine_ls_structure_factor_coef Fsqd
_refine_ls_weighting_details 'w=1/[\s^2^(Fo^2^)+(0.0544P)^2^] where P=(Fo^2^+2Fc^2^)/3'
_refine_ls_weighting_scheme calc
_refine_ls_wR_factor_gt 0.0995
_refine_ls_wR_factor_ref 0.1146
_reflns_Friedel_coverage 0.000
_reflns_number_gt 1823
_reflns_number_total 2509
_reflns_threshold_expression 'I > 2\s(I)'
_cod_data_source_file d3dt03368f2.cif
_cod_data_source_block x
_cod_depositor_comments 'Adding full bibliography for 7714971--7714973.cif.'
_cod_database_code 7714971
_shelx_shelxl_version_number 2018/3
_shelx_space_group_comment
;
The symmetry employed for this shelxl refinement is uniquely defined
by the following loop, which should always be used as a source of
symmetry information in preference to the above space-group names.
They are only intended as comments.
;
_shelx_estimated_absorpt_t_max 0.984
_shelx_estimated_absorpt_t_min 0.967
_olex2_refinement_description
;
1. Restrained distances
 O3-H3
 0.82 with sigma of 0.01
 O6-H6
 0.82 with sigma of 0.01
2.a Secondary CH2 refined with riding coordinates:
 N1(H1A,H1B)
2.b Idealised Me refined as rotating group:
 C2(H2A,H2B,H2C), C3(H3A,H3B,H3C)
;
_olex2_submission_special_instructions 'No special instructions were received'

loop_
_space_group_symop_operation_xyz
'x, y, z'
'-x, y+1/2, -z+1/2'
'-x, -y, -z'
'x, -y-1/2, z-1/2'

loop_
_atom_site_label
_atom_site_type_symbol
_atom_site_fract_x
_atom_site_fract_y
_atom_site_fract_z
_atom_site_U_iso_or_equiv
_atom_site_adp_type
_atom_site_occupancy
_atom_site_site_symmetry_order
_atom_site_calc_flag
_atom_site_refinement_flags_posn
_atom_site_refinement_flags_adp
_atom_site_refinement_flags_occupancy
_atom_site_disorder_assembly
_atom_site_disorder_group
Al1 Al 0.48543(10) 0.26574(9) 0.02051(6) 0.0113(2) Uani 1 1 d . . . . .
P1 P 0.56496(9) 0.26158(8) 0.27253(6) 0.0157(2) Uani 1 1 d . . . . .
P2 P 0.24578(8) 0.50943(8) -0.01263(5) 0.01160(19) Uani 1 1 d . . . . .
O1 O 0.4749(2) 0.2229(2) 0.16957(15) 0.0155(4) Uani 1 1 d . . . . .
O2 O 0.4898(2) 0.2104(2) 0.37026(15) 0.0171(5) Uani 1 1 d . . . . .
O3 O 0.5707(4) 0.4226(3) 0.27889(18) 0.0432(8) Uani 1 1 d D . . . .
H3 H 0.571(5) 0.458(4) 0.2188(17) 0.052 Uiso 1 1 d D U . . .
O4 O 0.7327(3) 0.2115(4) 0.2715(2) 0.0490(9) Uani 1 1 d . . . . .
H4 H 0.770(5) 0.178(5) 0.324(4) 0.059 Uiso 1 1 d . U . . .
O5 O 0.3149(2) 0.3757(2) 0.02939(16) 0.0173(5) Uani 1 1 d . . . . .
O6 O 0.1311(2) 0.4776(2) -0.11397(16) 0.0212(5) Uani 1 1 d D . . . .
H6 H 0.044(2) 0.457(4) -0.097(3) 0.025 Uiso 1 1 d D U . . .
O7 O 0.1509(2) 0.5772(2) 0.07140(15) 0.0173(5) Uani 1 1 d . . . . .
O8 O 0.3680(2) 0.6019(2) -0.05537(15) 0.0155(4) Uani 1 1 d . . . . .
O9 O 0.3422(2) 0.1086(2) -0.00442(15) 0.0142(4) Uani 1 1 d . . . . .
O10 O 0.3546(2) -0.1217(2) -0.01511(15) 0.0142(4) Uani 1 1 d . . . . .
C1 C 0.4119(3) -0.0038(3) -0.0053(2) 0.0122(6) Uani 1 1 d . . . . .
N1 N 0.1495(3) 0.1862(4) 0.1981(2) 0.0362(8) Uani 1 1 d . . . . .
H1A H 0.158756 0.116313 0.244499 0.043 Uiso 1 1 calc R U . . .
H1B H 0.239871 0.195149 0.167923 0.043 Uiso 1 1 calc R U . . .
C2 C 0.1195(5) 0.3120(4) 0.2585(3) 0.0431(10) Uani 1 1 d . . . . .
H2A H 0.191668 0.318060 0.320869 0.065 Uiso 1 1 calc R U . . .
H2B H 0.015195 0.309974 0.281308 0.065 Uiso 1 1 calc R U . . .
H2C H 0.131866 0.390393 0.212761 0.065 Uiso 1 1 calc R U . . .
C3 C 0.0274(5) 0.1526(6) 0.1125(4) 0.0546(12) Uani 1 1 d . . . . .
H3A H 0.054028 0.068863 0.077238 0.082 Uiso 1 1 calc R U . . .
H3B H 0.019340 0.225765 0.060402 0.082 Uiso 1 1 calc R U . . .
H3C H -0.070371 0.141468 0.144342 0.082 Uiso 1 1 calc R U . . .

loop_
_atom_site_aniso_label
_atom_site_aniso_U_11
_atom_site_aniso_U_22
_atom_site_aniso_U_33
_atom_site_aniso_U_23
_atom_site_aniso_U_13
_atom_site_aniso_U_12
Al1 0.0123(4) 0.0121(4) 0.0095(4) -0.0001(3) 0.0014(3) -0.0007(3)
P1 0.0163(4) 0.0218(4) 0.0089(3) 0.0012(3) 0.0011(3) -0.0025(3)
P2 0.0101(4) 0.0132(4) 0.0117(3) -0.0008(3) 0.0014(3) -0.0001(3)
O1 0.0167(10) 0.0209(11) 0.0090(9) 0.0019(8) 0.0016(8) -0.0032(9)
O2 0.0191(11) 0.0225(11) 0.0100(9) 0.0003(9) 0.0033(8) -0.0012(9)
O3 0.090(2) 0.0233(14) 0.0165(11) -0.0003(11) 0.0006(13) -0.0217(15)
O4 0.0190(13) 0.104(3) 0.0249(13) 0.0314(16) 0.0069(10) 0.0173(15)
O5 0.0148(10) 0.0152(11) 0.0226(10) 0.0030(9) 0.0064(8) 0.0029(9)
O6 0.0122(10) 0.0360(14) 0.0153(9) -0.0042(10) 0.0002(8) -0.0047(10)
O7 0.0144(10) 0.0207(11) 0.0173(10) -0.0070(9) 0.0051(8) -0.0012(9)
O8 0.0155(10) 0.0158(10) 0.0152(9) 0.0002(9) 0.0013(8) -0.0039(9)
O9 0.0153(10) 0.0130(10) 0.0144(9) -0.0004(8) 0.0018(8) 0.0007(9)
O10 0.0134(10) 0.0140(10) 0.0150(9) -0.0009(8) 0.0008(8) -0.0005(8)
C1 0.0142(14) 0.0165(15) 0.0061(11) 0.0011(12) 0.0017(10) -0.0003(13)
N1 0.0227(15) 0.054(2) 0.0324(16) 0.0111(16) 0.0067(12) 0.0003(15)
C2 0.035(2) 0.046(3) 0.047(2) 0.008(2) -0.0047(18) -0.002(2)
C3 0.037(2) 0.077(4) 0.049(2) -0.006(3) 0.0012(19) -0.007(2)

loop_
_atom_type_symbol
_atom_type_description
_atom_type_scat_dispersion_real
_atom_type_scat_dispersion_imag
_atom_type_scat_source
C C 0.0033 0.0016 'International Tables Vol C Tables 4.2.6.8 and 6.1.1.4'
H H 0.0000 0.0000 'International Tables Vol C Tables 4.2.6.8 and 6.1.1.4'
Al Al 0.0645 0.0514 'International Tables Vol C Tables 4.2.6.8 and 6.1.1.4'
N N 0.0061 0.0033 'International Tables Vol C Tables 4.2.6.8 and 6.1.1.4'
O O 0.0106 0.0060 'International Tables Vol C Tables 4.2.6.8 and 6.1.1.4'
P P 0.1023 0.0942 'International Tables Vol C Tables 4.2.6.8 and 6.1.1.4'

loop_
_geom_angle_atom_site_label_1
_geom_angle_atom_site_label_2
_geom_angle_atom_site_label_3
_geom_angle
_geom_angle_site_symmetry_1
_geom_angle_site_symmetry_3
_geom_angle_publ_flag
O1 Al1 O9 84.91(9) . . ?
O1 Al1 O10 87.48(9) . 3_655 ?
O2 Al1 O1 174.20(10) 4_565 . ?
O2 Al1 O9 89.72(9) 4_565 . ?
O2 Al1 O10 89.66(9) 4_565 3_655 ?
O5 Al1 O1 88.79(10) . . ?
O5 Al1 O2 93.25(10) . 4_565 ?
O5 Al1 O8 96.79(10) . 3_665 ?
O5 Al1 O9 88.10(9) . . ?
O5 Al1 O10 170.43(10) . 3_655 ?
O8 Al1 O1 90.18(9) 3_665 . ?
O8 Al1 O2 94.97(9) 3_665 4_565 ?
O8 Al1 O9 173.01(9) 3_665 . ?
O8 Al1 O10 92.04(9) 3_665 3_655 ?
O10 Al1 O9 82.80(9) 3_655 . ?
O1 P1 O2 112.13(12) . . ?
O1 P1 O3 107.88(13) . . ?
O1 P1 O4 110.53(15) . . ?
O2 P1 O3 107.83(14) . . ?
O2 P1 O4 111.24(13) . . ?
O4 P1 O3 106.99(19) . . ?
O5 P2 O6 108.45(12) . . ?
O5 P2 O7 110.96(12) . . ?
O7 P2 O6 107.06(12) . . ?
O8 P2 O5 111.55(12) . . ?
O8 P2 O6 104.71(12) . . ?
O8 P2 O7 113.69(12) . . ?
P1 O1 Al1 135.75(14) . . ?
P1 O2 Al1 142.98(14) . 4_566 ?
P1 O3 H3 112(3) . . ?
P1 O4 H4 118(4) . . ?
P2 O5 Al1 141.70(14) . . ?
P2 O6 H6 112(2) . . ?
P2 O8 Al1 145.34(13) . 3_665 ?
C1 O9 Al1 112.61(17) . . ?
C1 O10 Al1 112.55(17) . 3_655 ?
O9 C1 O10 128.1(3) . . ?
O9 C1 C1 115.8(3) . 3_655 ?
O10 C1 C1 116.0(3) . 3_655 ?
H1A N1 H1B 107.6 . . ?
C2 N1 H1A 108.7 . . ?
C2 N1 H1B 108.7 . . ?
C2 N1 C3 114.1(3) . . ?
C3 N1 H1A 108.7 . . ?
C3 N1 H1B 108.7 . . ?
N1 C2 H2A 109.5 . . ?
N1 C2 H2B 109.5 . . ?
N1 C2 H2C 109.5 . . ?
H2A C2 H2B 109.5 . . ?
H2A C2 H2C 109.5 . . ?
H2B C2 H2C 109.5 . . ?
N1 C3 H3A 109.5 . . ?
N1 C3 H3B 109.5 . . ?
N1 C3 H3C 109.5 . . ?
H3A C3 H3B 109.5 . . ?
H3A C3 H3C 109.5 . . ?
H3B C3 H3C 109.5 . . ?

loop_
_geom_bond_atom_site_label_1
_geom_bond_atom_site_label_2
_geom_bond_distance
_geom_bond_site_symmetry_2
_geom_bond_publ_flag
Al1 O1 1.899(2) . ?
Al1 O2 1.876(2) 4_565 ?
Al1 O5 1.827(2) . ?
Al1 O8 1.835(2) 3_665 ?
Al1 O9 1.977(2) . ?
Al1 O10 1.971(2) 3_655 ?
P1 O1 1.4946(19) . ?
P1 O2 1.495(2) . ?
P1 O3 1.570(3) . ?
P1 O4 1.526(3) . ?
P2 O5 1.509(2) . ?
P2 O6 1.5741(19) . ?
P2 O7 1.516(2) . ?
P2 O8 1.508(2) . ?
O3 H3 0.819(10) . ?
O4 H4 0.77(5) . ?
O6 H6 0.815(10) . ?
O9 C1 1.248(3) . ?
O10 C1 1.253(3) . ?
C1 C1 1.517(5) 3_655 ?
N1 H1A 0.8900 . ?
N1 H1B 0.8900 . ?
N1 C2 1.467(5) . ?
N1 C3 1.478(5) . ?
C2 H2A 0.9600 . ?
C2 H2B 0.9600 . ?
C2 H2C 0.9600 . ?
C3 H3A 0.9600 . ?
C3 H3B 0.9600 . ?
C3 H3C 0.9600 . ?

loop_
_geom_hbond_atom_site_label_D
_geom_hbond_atom_site_label_H
_geom_hbond_atom_site_label_A
_geom_hbond_distance_DH
_geom_hbond_distance_HA
_geom_hbond_distance_DA
_geom_hbond_angle_DHA
_geom_hbond_site_symmetry_A
_geom_hbond_publ_flag
O3 H3 O8 0.819(10) 2.20(3) 2.860(3) 138(4) 3_665 yes
O4 H4 O7 0.77(5) 1.73(5) 2.496(3) 170(5) 2_645 yes
O6 H6 O7 0.815(10) 1.765(11) 2.577(3) 174(4) 3_565 yes
N1 H1A O6 0.89 2.00 2.832(4) 154.3 4_566 yes
N1 H1B O1 0.89 2.04 2.871(4) 154.6 . yes
N1 H1B O5 0.89 2.57 3.193(4) 127.9 . yes
N1 H1B O9 0.89 2.51 3.189(4) 133.8 . yes
C2 H2A O9 0.96 2.55 3.483(4) 164.8 4_566 yes
C2 H2B O4 0.96 2.61 3.487(5) 151.9 1_455 yes
C2 H2C O7 0.96 2.54 3.490(5) 172.4 . yes
C3 H3C O4 0.96 2.49 3.365(6) 152.1 1_455 yes

loop_
_geom_torsion_atom_site_label_1
_geom_torsion_atom_site_label_2
_geom_torsion_atom_site_label_3
_geom_torsion_atom_site_label_4
_geom_torsion
_geom_torsion_site_symmetry_1
_geom_torsion_site_symmetry_2
_geom_torsion_site_symmetry_3
_geom_torsion_site_symmetry_4
_geom_torsion_publ_flag
Al1 O9 C1 O10 177.1(2) . . . . ?
Al1 O9 C1 C1 -3.7(3) . . . 3_655 ?
Al1 O10 C1 O9 176.5(2) 3_655 . . . ?
Al1 O10 C1 C1 -2.7(3) 3_655 . . 3_655 ?
O1 Al1 O5 P2 143.3(2) . . . . ?
O1 P1 O2 Al1 -162.2(2) . . . 4_566 ?
O2 Al1 O5 P2 -42.1(2) 4_565 . . . ?
O2 P1 O1 Al1 172.22(17) . . . . ?
O3 P1 O1 Al1 53.6(2) . . . . ?
O3 P1 O2 Al1 -43.6(3) . . . 4_566 ?
O4 P1 O1 Al1 -63.0(2) . . . . ?
O4 P1 O2 Al1 73.5(3) . . . 4_566 ?
O5 Al1 O1 P1 -105.8(2) . . . . ?
O5 P2 O8 Al1 -87.1(2) . . . 3_665 ?
O6 P2 O5 Al1 95.1(2) . . . . ?
O6 P2 O8 Al1 155.8(2) . . . 3_665 ?
O7 P2 O5 Al1 -147.54(19) . . . . ?
O7 P2 O8 Al1 39.3(3) . . . 3_665 ?
O8 Al1 O1 P1 -9.0(2) 3_665 . . . ?
O8 Al1 O5 P2 53.3(2) 3_665 . . . ?
O8 P2 O5 Al1 -19.7(2) . . . . ?
O9 Al1 O1 P1 166.0(2) . . . . ?
O9 Al1 O5 P2 -131.7(2) . . . . ?
O10 Al1 O1 P1 83.0(2) 3_655 . . . ?
